data_1503512
loop_
_publ_author_name
'Gidron, Ori'
'Shimon, Linda J. W.'
'Leitus, Gregory'
'Bendikov, Michael'

_publ_section_title
;
 Reactivity of long conjugated systems: selectivity of Diels-Alder
 cycloaddition in oligofurans.
;
_journal_issue 2
_journal_name_full 'Organic letters'
_journal_page_first 502
_journal_page_last 505
_journal_paper_doi 10.1021/ol202987e
_journal_volume 14
_journal_year 2012
_chemical_formula_moiety 'C24 H20 O11'
_chemical_formula_sum 'C24 H20 O11'
_chemical_formula_weight 484.40
_chemical_name_systematic
; 
 ? 
;
_space_group_IT_number 2
_symmetry_cell_setting triclinic
_symmetry_space_group_name_Hall '-P 1'
_symmetry_space_group_name_H-M 'P -1'
_atom_sites_solution_hydrogens geom
_atom_sites_solution_primary direct
_atom_sites_solution_secondary difmap
_audit_creation_method SHELXL-97
_cell_angle_alpha 71.701(2)
_cell_angle_beta 75.391(2)
_cell_angle_gamma 79.222(2)
_cell_formula_units_Z 2
_cell_length_a 9.4821(5)
_cell_length_b 9.8407(5)
_cell_length_c 12.7059(7)
_cell_measurement_reflns_used 25359
_cell_measurement_temperature 100(2)
_cell_measurement_theta_max 31.51
_cell_measurement_theta_min 1.73
_cell_volume 1081.72(10)
_computing_cell_refinement 'Bruker Apex2'
_computing_data_collection 'Bruker Apex2'
_computing_data_reduction 'Bruker Apex2'
_computing_structure_refinement 'SHELXL-97 (Sheldrick, 1997)'
_computing_structure_solution 'SHELXS-97 (Sheldrick, 1990)'
_diffrn_ambient_temperature 100(2)
_diffrn_measured_fraction_theta_full 0.996
_diffrn_measured_fraction_theta_max 0.996
_diffrn_measurement_device_type 'Bruker KappaApex2 CCD'
_diffrn_measurement_method 'phi and omega scans'
_diffrn_radiation_monochromator graphite
_diffrn_radiation_source 'fine-focus sealed tube'
_diffrn_radiation_type MoK\a
_diffrn_radiation_wavelength 0.71073
_diffrn_reflns_av_R_equivalents 0.0257
_diffrn_reflns_av_sigmaI/netI 0.0256
_diffrn_reflns_limit_h_max 8
_diffrn_reflns_limit_h_min -13
_diffrn_reflns_limit_k_max 14
_diffrn_reflns_limit_k_min -14
_diffrn_reflns_limit_l_max 18
_diffrn_reflns_limit_l_min -18
_diffrn_reflns_number 25359
_diffrn_reflns_theta_full 31.51
_diffrn_reflns_theta_max 31.51
_diffrn_reflns_theta_min 1.73
_exptl_absorpt_coefficient_mu 0.119
_exptl_absorpt_correction_T_max 0.9839
_exptl_absorpt_correction_T_min 0.9293
_exptl_absorpt_correction_type multi-scan
_exptl_absorpt_process_details 'Bruker Apex2'
_exptl_crystal_colour colourless
_exptl_crystal_density_diffrn 1.487
_exptl_crystal_density_method 'not measured'
_exptl_crystal_description needle
_exptl_crystal_F_000 504
_exptl_crystal_size_max 0.62
_exptl_crystal_size_mid 0.18
_exptl_crystal_size_min 0.14
_refine_diff_density_max 0.523
_refine_diff_density_min -0.246
_refine_diff_density_rms 0.055
_refine_ls_extinction_method none
_refine_ls_goodness_of_fit_ref 1.036
_refine_ls_hydrogen_treatment mixed
_refine_ls_matrix_type full
_refine_ls_number_parameters 336
_refine_ls_number_reflns 7168
_refine_ls_number_restraints 0
_refine_ls_restrained_S_all 1.036
_refine_ls_R_factor_all 0.0496
_refine_ls_R_factor_gt 0.0386
_refine_ls_shift/su_max 0.000
_refine_ls_shift/su_mean 0.000
_refine_ls_structure_factor_coef Fsqd
_refine_ls_weighting_details 'calc w=1/[\s^2^(Fo^2^)+(0.0622P)^2^+0.2281P] where P=(Fo^2^+2Fc^2^)/3'
_refine_ls_weighting_scheme calc
_refine_ls_wR_factor_gt 0.1044
_refine_ls_wR_factor_ref 0.1121
_reflns_number_gt 5861
_reflns_number_total 7168
_reflns_threshold_expression >2sigma(I)
_cod_data_source_file ol202987e_si_002.cif
_cod_data_source_block bd80
_cod_depositor_comments
;
The following automatic conversions were performed:

'_symmetry_cell_setting' value 'Triclinic' changed to 'triclinic'
according to /home/saulius/struct/CIF-dictionaries/cif_core.dic
dictionary named 'cif_core.dic' version 2.4.1 from 2010-06-29.

Automatic conversion script
Id: cif_fix_values 1715 2011-07-08 13:25:40Z adriana 
;
_cod_original_sg_symbol_H-M P-1
_cod_database_code 1503512

loop_
_symmetry_equiv_pos_as_xyz
'x, y, z'
'-x, -y, -z'

loop_
_atom_site_label
_atom_site_type_symbol
_atom_site_fract_x
_atom_site_fract_y
_atom_site_fract_z
_atom_site_U_iso_or_equiv
_atom_site_adp_type
_atom_site_occupancy
_atom_site_symmetry_multiplicity
_atom_site_calc_flag
_atom_site_refinement_flags
O1 O 0.68819(8) 0.09436(7) 0.34820(6) 0.01811(15) Uani 1 1 d .
O2 O 0.68577(9) 0.26767(8) 0.42791(6) 0.02133(16) Uani 1 1 d .
O3 O 0.56513(8) 0.52344(8) 0.34609(6) 0.01865(15) Uani 1 1 d .
H3 H 0.614(2) 0.451(2) 0.3918(16) 0.053(5) Uiso 1 1 d .
O4 O 0.64077(8) 0.07902(8) 0.12913(6) 0.01787(14) Uani 1 1 d .
O5 O 0.45516(7) 0.03034(7) 0.28118(6) 0.01581(14) Uani 1 1 d .
O6 O 0.26059(7) 0.42928(7) 0.00007(5) 0.01186(13) Uani 1 1 d .
O7 O -0.20134(8) 0.66021(9) -0.40892(6) 0.02219(16) Uani 1 1 d .
O8 O -0.10710(8) 0.42820(8) -0.36465(6) 0.01919(15) Uani 1 1 d .
O9 O -0.07205(9) 0.25286(8) -0.13544(6) 0.02130(16) Uani 1 1 d .
O10 O 0.13495(8) 0.25128(9) -0.26968(7) 0.02471(17) Uani 1 1 d .
O11 O -0.12565(9) 0.83669(8) -0.32809(7) 0.02249(16) Uani 1 1 d .
H11 H -0.171(2) 0.801(2) -0.3682(15) 0.053(5) Uiso 1 1 d .
C1 C 0.77144(13) -0.00363(11) 0.42887(9) 0.0226(2) Uani 1 1 d .
H1A H 0.8621 0.0356 0.4220 0.034 Uiso 1 1 calc R
H1B H 0.7958 -0.0976 0.4132 0.034 Uiso 1 1 calc R
H1C H 0.7127 -0.0151 0.5059 0.034 Uiso 1 1 calc R
C2 C 0.64879(10) 0.22713(10) 0.35814(8) 0.01435(17) Uani 1 1 d .
C3 C 0.55777(9) 0.32051(9) 0.27786(7) 0.01197(16) Uani 1 1 d .
C4 C 0.52240(10) 0.46653(10) 0.27711(8) 0.01298(16) Uani 1 1 d .
C5 C 0.43791(10) 0.55961(9) 0.20237(8) 0.01335(16) Uani 1 1 d .
H5 H 0.4171 0.6588 0.1997 0.016 Uiso 1 1 calc R
C6 C 0.38453(10) 0.50905(9) 0.13269(7) 0.01264(16) Uani 1 1 d .
H6 H 0.3258 0.5739 0.0833 0.015 Uiso 1 1 calc R
C7 C 0.41478(9) 0.36297(9) 0.13257(7) 0.01103(15) Uani 1 1 d .
C8 C 0.50404(9) 0.27062(9) 0.20419(7) 0.01116(15) Uani 1 1 d .
C9 C 0.54443(10) 0.11662(9) 0.20007(7) 0.01225(16) Uani 1 1 d .
C10 C 0.48907(13) -0.12110(11) 0.28699(10) 0.0240(2) Uani 1 1 d .
H10A H 0.4816 -0.1351 0.2156 0.036 Uiso 1 1 calc R
H10B H 0.4195 -0.1762 0.3496 0.036 Uiso 1 1 calc R
H10C H 0.5891 -0.1547 0.2997 0.036 Uiso 1 1 calc R
C11 C 0.34853(9) 0.31916(9) 0.05760(7) 0.01110(15) Uani 1 1 d .
C12 C 0.34882(10) 0.19796(10) 0.02658(8) 0.01410(17) Uani 1 1 d .
H12 H 0.3996(14) 0.1048(14) 0.0534(10) 0.016(3) Uiso 1 1 d .
C13 C 0.25827(10) 0.23624(10) -0.05487(8) 0.01394(17) Uani 1 1 d .
H13 H 0.2413(15) 0.1722(14) -0.0904(11) 0.021(3) Uiso 1 1 d .
C14 C 0.20657(9) 0.37878(9) -0.06912(7) 0.01141(15) Uani 1 1 d .
C15 C 0.11520(9) 0.49020(9) -0.13814(7) 0.01156(16) Uani 1 1 d .
C16 C 0.10440(10) 0.63297(10) -0.13203(8) 0.01400(17) Uani 1 1 d .
H16 H 0.1547 0.6519 -0.0832 0.017 Uiso 1 1 calc R
C17 C 0.02324(10) 0.74482(10) -0.19477(8) 0.01571(17) Uani 1 1 d .
H17 H 0.0177 0.8395 -0.1886 0.019 Uiso 1 1 calc R
C18 C -0.05127(10) 0.72055(10) -0.26766(8) 0.01520(17) Uani 1 1 d .
C19 C -0.04536(10) 0.57950(10) -0.27515(7) 0.01356(16) Uani 1 1 d .
C20 C -0.12616(10) 0.56111(11) -0.35459(8) 0.01616(18) Uani 1 1 d .
C21 C -0.18016(11) 0.40593(13) -0.44451(9) 0.0233(2) Uani 1 1 d .
H21A H -0.2859 0.4080 -0.4130 0.035 Uiso 1 1 calc R
H21B H -0.1413 0.3122 -0.4585 0.035 Uiso 1 1 calc R
H21C H -0.1626 0.4825 -0.5159 0.035 Uiso 1 1 calc R
C22 C 0.03797(9) 0.46496(10) -0.20916(7) 0.01204(16) Uani 1 1 d .
C23 C 0.04162(11) 0.31267(10) -0.21168(8) 0.01599(17) Uani 1 1 d .
C24 C -0.08410(17) 0.10699(13) -0.13127(12) 0.0355(3) Uani 1 1 d .
H24A H -0.1038 0.1060 -0.2031 0.053 Uiso 1 1 calc R
H24B H -0.1647 0.0698 -0.0691 0.053 Uiso 1 1 calc R
H24C H 0.0080 0.0462 -0.1188 0.053 Uiso 1 1 calc R

loop_
_atom_site_aniso_label
_atom_site_aniso_U_11
_atom_site_aniso_U_22
_atom_site_aniso_U_33
_atom_site_aniso_U_23
_atom_site_aniso_U_13
_atom_site_aniso_U_12
O1 0.0241(3) 0.0137(3) 0.0195(3) -0.0040(3) -0.0136(3) 0.0018(3)
O2 0.0265(4) 0.0225(4) 0.0213(4) -0.0100(3) -0.0149(3) 0.0020(3)
O3 0.0230(3) 0.0177(3) 0.0221(3) -0.0102(3) -0.0121(3) -0.0012(3)
O4 0.0197(3) 0.0172(3) 0.0156(3) -0.0061(3) -0.0034(3) 0.0026(3)
O5 0.0164(3) 0.0111(3) 0.0198(3) -0.0050(2) -0.0024(3) -0.0021(2)
O6 0.0136(3) 0.0117(3) 0.0125(3) -0.0044(2) -0.0066(2) 0.0004(2)
O7 0.0204(3) 0.0275(4) 0.0184(3) -0.0007(3) -0.0109(3) -0.0028(3)
O8 0.0167(3) 0.0279(4) 0.0183(3) -0.0103(3) -0.0086(3) -0.0019(3)
O9 0.0295(4) 0.0151(3) 0.0219(4) -0.0053(3) -0.0068(3) -0.0066(3)
O10 0.0215(4) 0.0308(4) 0.0314(4) -0.0216(3) -0.0136(3) 0.0074(3)
O11 0.0223(4) 0.0175(3) 0.0258(4) 0.0016(3) -0.0138(3) 0.0008(3)
C1 0.0289(5) 0.0182(4) 0.0216(5) -0.0027(4) -0.0163(4) 0.0055(4)
C2 0.0141(4) 0.0158(4) 0.0140(4) -0.0038(3) -0.0052(3) -0.0014(3)
C3 0.0124(4) 0.0127(4) 0.0120(4) -0.0036(3) -0.0047(3) -0.0009(3)
C4 0.0136(4) 0.0141(4) 0.0136(4) -0.0058(3) -0.0037(3) -0.0029(3)
C5 0.0150(4) 0.0110(4) 0.0151(4) -0.0044(3) -0.0035(3) -0.0020(3)
C6 0.0146(4) 0.0110(4) 0.0127(4) -0.0030(3) -0.0041(3) -0.0012(3)
C7 0.0118(3) 0.0111(4) 0.0110(4) -0.0035(3) -0.0033(3) -0.0013(3)
C8 0.0116(3) 0.0111(4) 0.0114(4) -0.0034(3) -0.0030(3) -0.0016(3)
C9 0.0131(4) 0.0125(4) 0.0132(4) -0.0044(3) -0.0068(3) 0.0005(3)
C10 0.0299(5) 0.0110(4) 0.0304(5) -0.0065(4) -0.0029(4) -0.0040(4)
C11 0.0122(4) 0.0107(4) 0.0109(4) -0.0027(3) -0.0049(3) 0.0001(3)
C12 0.0175(4) 0.0122(4) 0.0151(4) -0.0049(3) -0.0077(3) 0.0001(3)
C13 0.0162(4) 0.0130(4) 0.0151(4) -0.0057(3) -0.0067(3) -0.0001(3)
C14 0.0122(4) 0.0131(4) 0.0112(4) -0.0052(3) -0.0044(3) -0.0011(3)
C15 0.0112(3) 0.0133(4) 0.0109(4) -0.0041(3) -0.0032(3) -0.0009(3)
C16 0.0146(4) 0.0137(4) 0.0149(4) -0.0045(3) -0.0049(3) -0.0013(3)
C17 0.0159(4) 0.0128(4) 0.0177(4) -0.0035(3) -0.0047(3) 0.0003(3)
C18 0.0132(4) 0.0152(4) 0.0146(4) -0.0003(3) -0.0044(3) 0.0001(3)
C19 0.0119(4) 0.0173(4) 0.0114(4) -0.0032(3) -0.0034(3) -0.0018(3)
C20 0.0120(4) 0.0241(5) 0.0119(4) -0.0033(3) -0.0025(3) -0.0038(3)
C21 0.0179(4) 0.0406(6) 0.0182(5) -0.0145(4) -0.0064(4) -0.0056(4)
C22 0.0109(3) 0.0148(4) 0.0108(4) -0.0041(3) -0.0028(3) -0.0007(3)
C23 0.0177(4) 0.0181(4) 0.0172(4) -0.0084(3) -0.0106(3) 0.0013(3)
C24 0.0572(8) 0.0174(5) 0.0392(7) -0.0066(5) -0.0188(6) -0.0125(5)

loop_
_atom_type_symbol
_atom_type_description
_atom_type_scat_dispersion_real
_atom_type_scat_dispersion_imag
_atom_type_scat_source
C C 0.0033 0.0016 'International Tables Vol C Tables 4.2.6.8 and 6.1.1.4'
H H 0.0000 0.0000 'International Tables Vol C Tables 4.2.6.8 and 6.1.1.4'
O O 0.0106 0.0060 'International Tables Vol C Tables 4.2.6.8 and 6.1.1.4'

loop_
_geom_angle_atom_site_label_1
_geom_angle_atom_site_label_2
_geom_angle_atom_site_label_3
_geom_angle
C2 O1 C1 116.34(7)
C4 O3 H3 107.3(12)
C9 O5 C10 115.15(7)
C11 O6 C14 108.61(7)
C20 O8 C21 116.30(8)
C23 O9 C24 115.45(9)
C18 O11 H11 104.9(12)
O1 C1 H1A 109.5
O1 C1 H1B 109.5
H1A C1 H1B 109.5
O1 C1 H1C 109.5
H1A C1 H1C 109.5
H1B C1 H1C 109.5
O2 C2 O1 122.27(9)
O2 C2 C3 123.49(9)
O1 C2 C3 114.24(8)
C4 C3 C8 119.17(8)
C4 C3 C2 117.25(8)
C8 C3 C2 123.58(8)
O3 C4 C5 116.78(8)
O3 C4 C3 123.61(8)
C5 C4 C3 119.61(8)
C6 C5 C4 120.52(8)
C6 C5 H5 119.7
C4 C5 H5 119.7
C5 C6 C7 121.62(8)
C5 C6 H6 119.2
C7 C6 H6 119.2
C8 C7 C6 118.01(8)
C8 C7 C11 124.73(8)
C6 C7 C11 117.25(8)
C7 C8 C3 121.01(8)
C7 C8 C9 118.61(7)
C3 C8 C9 120.37(8)
O4 C9 O5 125.10(8)
O4 C9 C8 123.76(8)
O5 C9 C8 111.06(7)
O5 C10 H10A 109.5
O5 C10 H10B 109.5
H10A C10 H10B 109.5
O5 C10 H10C 109.5
H10A C10 H10C 109.5
H10B C10 H10C 109.5
C12 C11 O6 108.62(7)
C12 C11 C7 138.41(8)
O6 C11 C7 112.97(7)
C11 C12 C13 107.10(8)
C11 C12 H12 127.3(8)
C13 C12 H12 125.6(8)
C14 C13 C12 106.91(8)
C14 C13 H13 129.1(8)
C12 C13 H13 124.0(8)
C13 C14 O6 108.76(8)
C13 C14 C15 138.21(8)
O6 C14 C15 113.01(7)
C22 C15 C16 117.94(8)
C22 C15 C14 124.52(8)
C16 C15 C14 117.53(8)
C17 C16 C15 121.75(8)
C17 C16 H16 119.1
C15 C16 H16 119.1
C16 C17 C18 120.45(9)
C16 C17 H17 119.8
C18 C17 H17 119.8
O11 C18 C17 116.69(9)
O11 C18 C19 123.59(9)
C17 C18 C19 119.72(8)
C18 C19 C22 119.15(8)
C18 C19 C20 117.06(8)
C22 C19 C20 123.78(8)
O7 C20 O8 122.44(9)
O7 C20 C19 123.27(9)
O8 C20 C19 114.27(8)
O8 C21 H21A 109.5
O8 C21 H21B 109.5
H21A C21 H21B 109.5
O8 C21 H21C 109.5
H21A C21 H21C 109.5
H21B C21 H21C 109.5
C15 C22 C19 120.96(8)
C15 C22 C23 118.57(8)
C19 C22 C23 120.45(8)
O10 C23 O9 124.78(9)
O10 C23 C22 125.46(9)
O9 C23 C22 109.69(8)
O9 C24 H24A 109.5
O9 C24 H24B 109.5
H24A C24 H24B 109.5
O9 C24 H24C 109.5
H24A C24 H24C 109.5
H24B C24 H24C 109.5

loop_
_geom_bond_atom_site_label_1
_geom_bond_atom_site_label_2
_geom_bond_distance
O1 C2 1.3266(11)
O1 C1 1.4513(12)
O2 C2 1.2244(11)
O3 C4 1.3484(10)
O3 H3 0.90(2)
O4 C9 1.2048(11)
O5 C9 1.3337(11)
O5 C10 1.4469(11)
O6 C11 1.3697(10)
O6 C14 1.3707(10)
O7 C20 1.2252(12)
O8 C20 1.3284(12)
O8 C21 1.4521(11)
O9 C23 1.3413(12)
O9 C24 1.4446(13)
O10 C23 1.2007(12)
O11 C18 1.3469(11)
O11 H11 0.92(2)
C1 H1A 0.9800
C1 H1B 0.9800
C1 H1C 0.9800
C2 C3 1.4794(12)
C3 C4 1.4108(12)
C3 C8 1.4141(12)
C4 C5 1.3948(13)
C5 C6 1.3728(12)
C5 H5 0.9500
C6 C7 1.4127(12)
C6 H6 0.9500
C7 C8 1.3971(12)
C7 C11 1.4659(11)
C8 C9 1.5062(12)
C10 H10A 0.9800
C10 H10B 0.9800
C10 H10C 0.9800
C11 C12 1.3679(12)
C12 C13 1.4257(12)
C12 H12 0.954(13)
C13 C14 1.3671(12)
C13 H13 0.938(13)
C14 C15 1.4649(12)
C15 C22 1.3979(12)
C15 C16 1.4146(12)
C16 C17 1.3715(13)
C16 H16 0.9500
C17 C18 1.3949(13)
C17 H17 0.9500
C18 C19 1.4107(13)
C19 C22 1.4161(12)
C19 C20 1.4816(12)
C21 H21A 0.9800
C21 H21B 0.9800
C21 H21C 0.9800
C22 C23 1.5028(13)
C24 H24A 0.9800
C24 H24B 0.9800
C24 H24C 0.9800

loop_
_geom_torsion_atom_site_label_1
_geom_torsion_atom_site_label_2
_geom_torsion_atom_site_label_3
_geom_torsion_atom_site_label_4
_geom_torsion
C1 O1 C2 O2 3.21(14)
C1 O1 C2 C3 -177.01(8)
O2 C2 C3 C4 5.04(14)
O1 C2 C3 C4 -174.74(8)
O2 C2 C3 C8 -174.16(9)
O1 C2 C3 C8 6.07(13)
C8 C3 C4 O3 178.24(8)
C2 C3 C4 O3 -0.99(13)
C8 C3 C4 C5 -1.32(13)
C2 C3 C4 C5 179.45(8)
O3 C4 C5 C6 -177.17(8)
C3 C4 C5 C6 2.42(13)
C4 C5 C6 C7 -1.07(14)
C5 C6 C7 C8 -1.36(13)
C5 C6 C7 C11 178.06(8)
C6 C7 C8 C3 2.44(13)
C11 C7 C8 C3 -176.92(8)
C6 C7 C8 C9 -176.50(8)
C11 C7 C8 C9 4.13(13)
C4 C3 C8 C7 -1.14(13)
C2 C3 C8 C7 178.04(8)
C4 C3 C8 C9 177.79(8)
C2 C3 C8 C9 -3.03(13)
C10 O5 C9 O4 5.58(13)
C10 O5 C9 C8 -177.60(8)
C7 C8 C9 O4 80.45(11)
C3 C8 C9 O4 -98.50(11)
C7 C8 C9 O5 -96.43(9)
C3 C8 C9 O5 84.62(10)
C14 O6 C11 C12 -0.95(10)
C14 O6 C11 C7 178.74(7)
C8 C7 C11 C12 -3.17(17)
C6 C7 C11 C12 177.46(10)
C8 C7 C11 O6 177.27(8)
C6 C7 C11 O6 -2.10(11)
O6 C11 C12 C13 0.77(10)
C7 C11 C12 C13 -178.80(10)
C11 C12 C13 C14 -0.30(11)
C12 C13 C14 O6 -0.28(10)
C12 C13 C14 C15 177.66(10)
C11 O6 C14 C13 0.76(10)
C11 O6 C14 C15 -177.75(7)
C13 C14 C15 C22 7.22(17)
O6 C14 C15 C22 -174.90(8)
C13 C14 C15 C16 -172.94(10)
O6 C14 C15 C16 4.94(11)
C22 C15 C16 C17 -1.13(13)
C14 C15 C16 C17 179.02(8)
C15 C16 C17 C18 -0.30(14)
C16 C17 C18 O11 -178.53(8)
C16 C17 C18 C19 1.25(14)
O11 C18 C19 C22 179.02(8)
C17 C18 C19 C22 -0.74(13)
O11 C18 C19 C20 0.09(13)
C17 C18 C19 C20 -179.67(8)
C21 O8 C20 O7 0.25(13)
C21 O8 C20 C19 -177.98(8)
C18 C19 C20 O7 -3.27(14)
C22 C19 C20 O7 177.86(9)
C18 C19 C20 O8 174.94(8)
C22 C19 C20 O8 -3.93(13)
C16 C15 C22 C19 1.62(13)
C14 C15 C22 C19 -178.54(8)
C16 C15 C22 C23 -176.67(8)
C14 C15 C22 C23 3.17(13)
C18 C19 C22 C15 -0.71(13)
C20 C19 C22 C15 178.14(8)
C18 C19 C22 C23 177.55(8)
C20 C19 C22 C23 -3.60(13)
C24 O9 C23 O10 -4.40(14)
C24 O9 C23 C22 178.31(9)
C15 C22 C23 O10 -85.52(12)
C19 C22 C23 O10 96.18(12)
C15 C22 C23 O9 91.75(10)
C19 C22 C23 O9 -86.55(10)
